data_4001307
loop_
_publ_author_name
'Bernuy-Lopez, Carlos'
'Allix, Mathieu'
'Bridges, Craig A.'
'Claridge, John B.'
'Rosseinsky, Matthew J.'

_publ_section_title
;
 Sr2MgMoO6-\d:&#x00A0; Structure, Phase Stability, and Cation Site Order
 Control of Reduction
;
_journal_issue 5
_journal_name_full 'Chemistry of Materials'
_journal_page_first 1035
_journal_paper_doi 10.1021/cm0624116
_journal_volume 19
_journal_year 2007
_chemical_formula_sum 'Mg Mo O5.97 Sr2'
_chemical_formula_weight 390.96
_chemical_name_systematic ' ?'
_space_group_IT_number 2
_symmetry_cell_setting triclinic
_symmetry_space_group_name_Hall '-P 1 (-1/2*x+1/2*y+1/2*z,1/2*x-1/2*y+1/2*z,1/2*x+1/2*y-1/2*z)'
_symmetry_space_group_name_H-M 'I -1'
_cell_angle_alpha 89.9397(8)
_cell_angle_beta 90.0234(9)
_cell_angle_gamma 89.9524(7)
_cell_formula_units_Z 2
_cell_length_a 5.572983(31)
_cell_length_b 5.57750(4)
_cell_length_c 7.92131(4)
_cell_volume 246.220(3)
_pd_block_id 2006-10-06T09:46|FINAL_phase1|M.J._Rosseinsky||
_pd_phase_name test
_cod_data_source_file cm0624116si20061009_082045.cif
_cod_data_source_block FINAL_phase_1
_cod_depositor_comments
;
The following automatic conversions were performed:

'_geom_bond_publ_flag' value 'N' changed to 'n' according to
/home/saulius/struct/CIF-dictionaries/cif_core.dic dictionary named
'cif_core.dic' version 2.4.1 from 2010-06-29 (72
times).

'_geom_angle_publ_flag' value 'N' changed to 'n' according
to /home/saulius/struct/CIF-dictionaries/cif_core.dic dictionary
named 'cif_core.dic' version 2.4.1 from 2010-06-29 (458 times).

Automatic conversion script
Id: cif_fix_values 1715 2011-07-08 13:25:40Z adriana 
;
_cod_original_cell_volume 246.2200(30)
_cod_database_code 4001307

loop_
_symmetry_equiv_pos_site_id
_symmetry_equiv_pos_as_xyz
1 +x,+y,+z
-1 -x,-y,-z
101 +x+1/2,+y+1/2,+z+1/2
-101 -x+1/2,-y+1/2,-z+1/2

loop_
_atom_site_type_symbol
_atom_site_label
_atom_site_fract_x
_atom_site_fract_y
_atom_site_fract_z
_atom_site_occupancy
_atom_site_thermal_displace_type
_atom_site_U_iso_or_equiv
_atom_site_symmetry_multiplicity
Sr Sr1 0.4955(4) -0.01168(33) 0.24550(30) 1.0 Uiso 0.01150(15) 4
Mo Mo1 0.0 0.0 0.0 1.0 Uiso 0.00673(27) 2
Mg Mg2 0.5 0.5 0.0 1.0 Uiso 0.0095(4) 2
O O1 0.0015(9) 0.0124(5) 0.2463(4) 1.0 Uiso 0.01424(27) 4
O O2 0.2748(4) 0.2209(4) -0.0007(5) 1.0 Uiso 0.01482(28) 4
O O2b -0.2245(4) 0.2528(5) -0.01091(34) 0.984(4) Uiso 0.0210(4) 4

loop_
_atom_type_symbol
_atom_type_number_in_cell
Sr 4.0
Mo 2.0
Mg 2.0
O 11.935

loop_
_geom_angle_atom_site_label_1
_geom_angle_atom_site_label_2
_geom_angle_atom_site_label_3
_geom_angle
_geom_angle_site_symmetry_1
_geom_angle_site_symmetry_3
_geom_angle_publ_flag
Sr1 Sr1 Sr1 175.97(11) -1_655 -1_656 n
Sr1 Sr1 Sr1 92.91(10) -1_655 -101_434 n
Sr1 Sr1 Sr1 90.18(9) -1_655 -101_444 n
Sr1 Sr1 Sr1 91.77(9) -1_655 -101_534 n
Sr1 Sr1 Sr1 89.14(9) -1_655 -101_544 n
Sr1 Sr1 Mo1 55.58(6) -1_655 1_555 n
Sr1 Sr1 Mo1 54.56(6) -1_655 1_655 n
Sr1 Sr1 Mo1 128.38(8) -1_655 101_545 n
Sr1 Sr1 Mo1 123.35(8) -1_655 101_555 n
Sr1 Sr1 Mg2 56.35(5) -1_655 1_545 n
Sr1 Sr1 Mg2 53.85(5) -1_655 1_555 n
Sr1 Sr1 Mg2 126.80(9) -1_655 101_445 n
Sr1 Sr1 Mg2 124.82(9) -1_655 101_545 n
Sr1 Sr1 O1 90.80(11) -1_655 1_555 n
Sr1 Sr1 O1 89.28(11) -1_655 1_655 n
Sr1 Sr1 O1 93.19(10) -1_655 -101_545 n
Sr1 Sr1 O1 89.47(10) -1_655 -101_555 n
Sr1 Sr1 O2 41.67(8) -1_655 1_555 n
Sr1 Sr1 O2 42.52(8) -1_655 -1_655 n
Sr1 Sr1 O2 133.75(11) -1_655 101_545 n
Sr1 Sr1 O2 131.52(11) -1_655 -101_555 n
Sr1 Sr1 Sr1 90.75(9) -1_656 -101_434 n
Sr1 Sr1 Sr1 88.05(9) -1_656 -101_444 n
Sr1 Sr1 Sr1 89.76(9) -1_656 -101_534 n
Sr1 Sr1 Sr1 87.15(9) -1_656 -101_544 n
Sr1 Sr1 Mo1 125.77(9) -1_656 1_555 n
Sr1 Sr1 Mo1 123.91(9) -1_656 1_655 n
Sr1 Sr1 Mo1 55.38(5) -1_656 101_545 n
Sr1 Sr1 Mo1 52.87(5) -1_656 101_555 n
Sr1 Sr1 Mg2 127.41(8) -1_656 1_545 n
Sr1 Sr1 Mg2 122.37(7) -1_656 1_555 n
Sr1 Sr1 Mg2 54.55(5) -1_656 101_445 n
Sr1 Sr1 Mg2 53.65(5) -1_656 101_545 n
Sr1 Sr1 O1 90.46(11) -1_656 1_555 n
Sr1 Sr1 O1 89.10(11) -1_656 1_655 n
Sr1 Sr1 O1 90.57(10) -1_656 -101_545 n
Sr1 Sr1 O1 86.75(10) -1_656 -101_555 n
Sr1 Sr1 O2 136.59(12) -1_656 1_555 n
Sr1 Sr1 O2 138.96(12) -1_656 -1_655 n
Sr1 Sr1 O2 47.81(8) -1_656 101_545 n
Sr1 Sr1 O2 46.70(8) -1_656 -101_555 n
Sr1 Sr1 Sr1 91.00(9) -101_434 -101_444 n
Sr1 Sr1 Sr1 92.67(8) -101_434 -101_534 n
Sr1 Sr1 Sr1 177.35(13) -101_434 -101_544 n
Sr1 Sr1 Mo1 55.76(6) -101_545 1_555 n
Sr1 Sr1 Mo1 127.84(9) -101_545 1_655 n
Sr1 Sr1 Mo1 55.53(5) -101_545 101_545 n
Sr1 Sr1 Mo1 124.30(10) -101_545 101_555 n
Sr1 Sr1 Mg2 56.56(5) -101_545 1_545 n
Sr1 Sr1 Mg2 126.27(10) -101_545 1_555 n
Sr1 Sr1 Mg2 54.78(6) -101_545 101_445 n
Sr1 Sr1 Mg2 125.84(9) -101_545 101_545 n
Sr1 Sr1 O1 46.94(7) -101_545 1_555 n
Sr1 Sr1 O1 138.57(10) -101_545 1_655 n
Sr1 Sr1 O1 46.14(11) -101_545 -101_545 n
Sr1 Sr1 O1 134.47(14) -101_545 -101_555 n
Sr1 Sr1 O2 91.24(10) -101_545 1_555 n
Sr1 Sr1 O2 93.09(9) -101_545 -1_655 n
Sr1 Sr1 O2 90.79(8) -101_545 101_545 n
Sr1 Sr1 O2 90.24(9) -101_545 -101_555 n
Sr1 Sr1 Sr1 175.76(12) -101_444 -101_534 n
Sr1 Sr1 Sr1 87.31(7) -101_444 -101_544 n
Sr1 Sr1 Mo1 55.80(5) -101_555 1_555 n
Sr1 Sr1 Mo1 123.97(9) -101_555 1_655 n
Sr1 Sr1 Mo1 125.46(9) -101_555 101_545 n
Sr1 Sr1 Mo1 53.04(5) -101_555 101_555 n
Sr1 Sr1 Mg2 127.52(9) -101_555 1_545 n
Sr1 Sr1 Mg2 54.04(5) -101_555 1_555 n
Sr1 Sr1 Mg2 54.77(5) -101_555 101_445 n
Sr1 Sr1 Mg2 122.06(8) -101_555 101_545 n
Sr1 Sr1 O1 44.09(7) -101_555 1_555 n
Sr1 Sr1 O1 130.39(10) -101_555 1_655 n
Sr1 Sr1 O1 137.10(14) -101_555 -101_545 n
Sr1 Sr1 O1 43.51(10) -101_555 -101_555 n
Sr1 Sr1 O2 48.56(8) -101_555 1_555 n
Sr1 Sr1 O2 132.66(13) -101_555 -1_655 n
Sr1 Sr1 O2 135.85(12) -101_555 101_545 n
Sr1 Sr1 O2 41.37(7) -101_555 -101_555 n
Sr1 Sr1 Sr1 88.95(9) -101_534 -101_544 n
Sr1 Sr1 Mo1 128.27(9) -101_645 1_555 n
Sr1 Sr1 Mo1 54.79(6) -101_645 1_655 n
Sr1 Sr1 Mo1 55.58(5) -101_645 101_545 n
Sr1 Sr1 Mo1 122.87(9) -101_645 101_555 n
Sr1 Sr1 Mg2 56.55(5) -101_645 1_545 n
Sr1 Sr1 Mg2 124.72(9) -101_645 1_555 n
Sr1 Sr1 Mg2 126.27(9) -101_645 101_445 n
Sr1 Sr1 Mg2 53.86(5) -101_645 101_545 n
Sr1 Sr1 O1 139.61(10) -101_645 1_555 n
Sr1 Sr1 O1 45.90(7) -101_645 1_655 n
Sr1 Sr1 O1 46.53(11) -101_645 -101_545 n
Sr1 Sr1 O1 132.72(14) -101_645 -101_555 n
Sr1 Sr1 O2 133.43(13) -101_645 1_555 n
Sr1 Sr1 O2 49.26(8) -101_645 -1_655 n
Sr1 Sr1 O2 41.99(8) -101_645 101_545 n
Sr1 Sr1 O2 136.41(12) -101_645 -101_555 n
Sr1 Sr1 Mo1 124.50(8) -101_655 1_555 n
Sr1 Sr1 Mo1 54.80(5) -101_655 1_655 n
Sr1 Sr1 Mo1 124.13(9) -101_655 101_545 n
Sr1 Sr1 Mo1 53.06(5) -101_655 101_555 n
Sr1 Sr1 Mg2 126.07(9) -101_655 1_545 n
Sr1 Sr1 Mg2 53.98(5) -101_655 1_555 n
Sr1 Sr1 Mg2 122.58(8) -101_655 101_445 n
Sr1 Sr1 Mg2 53.81(5) -101_655 101_545 n
Sr1 Sr1 O1 131.40(10) -101_655 1_555 n
Sr1 Sr1 O1 43.08(7) -101_655 1_655 n
Sr1 Sr1 O1 135.45(14) -101_655 -101_545 n
Sr1 Sr1 O1 43.80(11) -101_655 -101_555 n
Sr1 Sr1 O2 89.18(8) -101_655 1_555 n
Sr1 Sr1 O2 89.56(9) -101_655 -1_655 n
Sr1 Sr1 O2 89.01(9) -101_655 101_545 n
Sr1 Sr1 O2 87.14(8) -101_655 -101_555 n
Mo1 Sr1 Mo1 110.15(7) 1_555 1_655 n
Mo1 Sr1 Mo1 111.28(6) 1_555 101_545 n
Mo1 Sr1 Mo1 108.84(6) 1_555 101_555 n
Mo1 Sr1 Mg2 71.73(4) 1_555 1_545 n
Mo1 Sr1 Mg2 70.54(4) 1_555 1_555 n
Mo1 Sr1 Mg2 71.27(4) 1_555 101_445 n
Mo1 Sr1 Mg2 177.76(6) 1_555 101_545 n
Mo1 Sr1 O1 35.31(8) 1_555 1_555 n
Mo1 Sr1 O1 144.77(11) 1_555 1_655 n
Mo1 Sr1 O1 92.08(11) 1_555 -101_545 n
Mo1 Sr1 O1 90.02(11) 1_555 -101_555 n
Mo1 Sr1 O2 35.55(5) 1_555 1_555 n
Mo1 Sr1 O2 88.93(9) 1_555 -1_655 n
Mo1 Sr1 O2 146.49(8) 1_555 101_545 n
Mo1 Sr1 O2 88.14(8) 1_555 -101_555 n
Mo1 Sr1 Mo1 110.37(6) 1_655 101_545 n
Mo1 Sr1 Mo1 107.86(5) 1_655 101_555 n
Mo1 Sr1 Mg2 71.28(4) 1_655 1_545 n
Mo1 Sr1 Mg2 69.98(4) 1_655 1_555 n
Mo1 Sr1 Mg2 177.38(7) 1_655 101_445 n
Mo1 Sr1 Mg2 70.30(4) 1_655 101_545 n
Mo1 Sr1 O1 145.26(11) 1_655 1_555 n
Mo1 Sr1 O1 34.81(8) 1_655 1_655 n
Mo1 Sr1 O1 91.57(11) 1_655 -101_545 n
Mo1 Sr1 O1 89.38(11) 1_655 -101_555 n
Mo1 Sr1 O2 87.34(9) 1_655 1_555 n
Mo1 Sr1 O2 34.88(5) 1_655 -1_655 n
Mo1 Sr1 O2 87.91(8) 1_655 101_545 n
Mo1 Sr1 O2 141.85(8) 1_655 -101_555 n
Mo1 Sr1 Mo1 108.25(6) 101_545 101_555 n
Mo1 Sr1 Mg2 72.03(4) 101_545 1_545 n
Mo1 Sr1 Mg2 177.61(7) 101_545 1_555 n
Mo1 Sr1 Mg2 70.74(4) 101_545 101_445 n
Mo1 Sr1 Mg2 70.34(4) 101_545 101_545 n
Mo1 Sr1 O1 92.53(8) 101_545 1_555 n
Mo1 Sr1 O1 91.75(8) 101_545 1_655 n
Mo1 Sr1 O1 35.20(7) 101_545 -101_545 n
Mo1 Sr1 O1 142.13(11) 101_545 -101_555 n
Mo1 Sr1 O2 146.69(9) 101_545 1_555 n
Mo1 Sr1 O2 94.56(8) 101_545 -1_655 n
Mo1 Sr1 O2 35.32(5) 101_545 101_545 n
Mo1 Sr1 O2 92.13(8) 101_545 -101_555 n
Mo1 Sr1 Mg2 179.12(7) 101_555 1_545 n
Mo1 Sr1 Mg2 69.505(34) 101_555 1_555 n
Mo1 Sr1 Mg2 69.52(4) 101_555 101_445 n
Mo1 Sr1 Mg2 69.02(4) 101_555 101_545 n
Mo1 Sr1 O1 88.08(8) 101_555 1_555 n
Mo1 Sr1 O1 87.27(8) 101_555 1_655 n
Mo1 Sr1 O1 143.44(11) 101_555 -101_545 n
Mo1 Sr1 O1 33.88(7) 101_555 -101_555 n
Mo1 Sr1 O2 91.64(8) 101_555 1_555 n
Mo1 Sr1 O2 142.51(9) 101_555 -1_655 n
Mo1 Sr1 O2 90.89(8) 101_555 101_545 n
Mo1 Sr1 O2 34.17(5) 101_555 -101_555 n
Mg2 Sr1 Mg2 110.20(7) 1_545 1_555 n
Mg2 Sr1 Mg2 111.34(6) 1_545 101_445 n
Mg2 Sr1 Mg2 110.40(6) 1_545 101_545 n
Mg2 Sr1 O1 92.75(8) 1_545 1_555 n
Mg2 Sr1 O1 91.89(8) 1_545 1_655 n
Mg2 Sr1 O1 36.84(7) 1_545 -101_545 n
Mg2 Sr1 O1 145.82(11) 1_545 -101_555 n
Mg2 Sr1 O2 88.49(9) 1_545 1_555 n
Mg2 Sr1 O2 36.65(5) 1_545 -1_655 n
Mg2 Sr1 O2 88.92(7) 1_545 101_545 n
Mg2 Sr1 O2 146.71(8) 1_545 -101_555 n
Mg2 Sr1 Mg2 108.81(6) 1_555 101_445 n
Mg2 Sr1 Mg2 107.80(5) 1_555 101_545 n
Mg2 Sr1 O1 88.23(8) 1_555 1_555 n
Mg2 Sr1 O1 87.36(8) 1_555 1_655 n
Mg2 Sr1 O1 147.03(11) 1_555 -101_545 n
Mg2 Sr1 O1 35.63(8) 1_555 -101_555 n
Mg2 Sr1 O2 35.26(5) 1_555 1_555 n
Mg2 Sr1 O2 86.98(8) 1_555 -1_655 n
Mg2 Sr1 O2 142.94(8) 1_555 101_545 n
Mg2 Sr1 O2 86.36(7) 1_555 -101_555 n
Mg2 Sr1 Mg2 108.20(6) 101_445 101_545 n
Mg2 Sr1 O1 36.01(8) 101_445 1_555 n
Mg2 Sr1 O1 143.56(11) 101_445 1_655 n
Mg2 Sr1 O1 90.58(11) 101_445 -101_545 n
Mg2 Sr1 O1 88.40(10) 101_445 -101_555 n
Mg2 Sr1 O2 92.86(9) 101_445 1_555 n
Mg2 Sr1 O2 147.74(9) 101_445 -1_655 n
Mg2 Sr1 O2 91.94(8) 101_445 101_545 n
Mg2 Sr1 O2 35.55(5) 101_445 -101_555 n
Mg2 Sr1 O1 144.02(11) 101_545 1_555 n
Mg2 Sr1 O1 35.54(8) 101_545 1_655 n
Mg2 Sr1 O1 90.10(11) 101_545 -101_545 n
Mg2 Sr1 O1 87.79(11) 101_545 -101_555 n
Mg2 Sr1 O2 142.92(9) 101_545 1_555 n
Mg2 Sr1 O2 92.49(9) 101_545 -1_655 n
Mg2 Sr1 O2 35.25(5) 101_545 101_545 n
Mg2 Sr1 O2 90.27(8) 101_545 -101_555 n
O1 Sr1 O1 174.48(13) 1_555 1_655 n
O1 Sr1 O1 93.08(12) 1_555 -101_545 n
O1 Sr1 O1 87.60(13) 1_555 -101_555 n
O1 Sr1 O2 60.91(10) 1_555 1_555 n
O1 Sr1 O2 121.00(12) 1_555 -1_655 n
O1 Sr1 O2 123.37(12) 1_555 101_545 n
O1 Sr1 O2 58.02(9) 1_555 -101_555 n
O1 Sr1 O1 92.43(12) 1_655 -101_545 n
O1 Sr1 O1 86.88(13) 1_655 -101_555 n
O1 Sr1 O2 116.26(12) 1_655 1_555 n
O1 Sr1 O2 62.07(10) 1_655 -1_655 n
O1 Sr1 O2 59.70(9) 1_655 101_545 n
O1 Sr1 O2 118.32(11) 1_655 -101_555 n
O1 Sr1 O1 177.25(18) -101_545 -101_555 n
O1 Sr1 O2 120.61(13) -101_545 1_555 n
O1 Sr1 O2 64.24(10) -101_545 -1_655 n
O1 Sr1 O2 58.39(10) -101_545 101_545 n
O1 Sr1 O2 121.89(12) -101_545 -101_555 n
O1 Sr1 O2 62.01(11) -101_555 1_555 n
O1 Sr1 O2 117.61(12) -101_555 -1_655 n
O1 Sr1 O2 119.08(12) -101_555 101_545 n
O1 Sr1 O2 56.38(10) -101_555 -101_555 n
O2 Sr1 O2 84.19(10) 1_555 -1_655 n
O2 Sr1 O2 175.11(16) 1_555 101_545 n
O2 Sr1 O2 89.93(13) 1_555 -101_555 n
O2 Sr1 O2 91.26(13) -1_655 101_545 n
O2 Sr1 O2 173.30(14) -1_655 -101_555 n
O2 Sr1 O2 94.52(9) 101_545 -101_555 n
Sr1 Mo1 Sr1 110.15(7) 1_455 1_555 n
Sr1 Mo1 Sr1 69.85(7) 1_455 -1_555 n
Sr1 Mo1 Sr1 179.9657 1_455 -1_655 n
Sr1 Mo1 Sr1 107.86(5) 1_455 101_444 n
Sr1 Mo1 Sr1 110.37(6) 1_455 101_454 n
Sr1 Mo1 Sr1 69.63(6) 1_455 -101_434 n
Sr1 Mo1 Sr1 72.14(5) 1_455 -101_444 n
Sr1 Mo1 O1 55.63(15) 1_455 1_555 n
Sr1 Mo1 O1 124.37(15) 1_455 -1_555 n
Sr1 Mo1 O2 130.85(10) 1_455 1_555 n
Sr1 Mo1 O2 49.15(10) 1_455 -1_555 n
Sr1 Mo1 O2b 59.67(8) 1_455 1_555 n
Sr1 Mo1 O2b 120.33(8) 1_455 -1_555 n
Sr1 Mo1 Sr1 179.9657 1_555 -1_555 n
Sr1 Mo1 Sr1 69.85(7) 1_555 -1_655 n
Sr1 Mo1 Sr1 108.84(6) 1_555 101_444 n
Sr1 Mo1 Sr1 111.28(6) 1_555 101_454 n
Sr1 Mo1 Sr1 68.72(6) 1_555 -101_434 n
Sr1 Mo1 Sr1 71.16(6) 1_555 -101_444 n
Sr1 Mo1 O1 54.70(15) 1_555 1_555 n
Sr1 Mo1 O1 125.30(15) 1_555 -1_555 n
Sr1 Mo1 O2 51.42(10) 1_555 1_555 n
Sr1 Mo1 O2 128.58(10) 1_555 -1_555 n
Sr1 Mo1 O2b 125.59(9) 1_555 1_555 n
Sr1 Mo1 O2b 54.41(9) 1_555 -1_555 n
Sr1 Mo1 Sr1 110.15(7) -1_555 -1_655 n
Sr1 Mo1 Sr1 71.16(6) -1_555 101_444 n
Sr1 Mo1 Sr1 68.72(6) -1_555 101_454 n
Sr1 Mo1 Sr1 111.28(6) -1_555 -101_434 n
Sr1 Mo1 Sr1 108.84(6) -1_555 -101_444 n
Sr1 Mo1 O1 125.30(15) -1_555 1_555 n
Sr1 Mo1 O1 54.70(15) -1_555 -1_555 n
Sr1 Mo1 O2 128.58(10) -1_555 1_555 n
Sr1 Mo1 O2 51.42(10) -1_555 -1_555 n
Sr1 Mo1 O2b 54.41(9) -1_555 1_555 n
Sr1 Mo1 O2b 125.59(9) -1_555 -1_555 n
Sr1 Mo1 Sr1 72.14(5) -1_655 101_444 n
Sr1 Mo1 Sr1 69.63(6) -1_655 101_454 n
Sr1 Mo1 Sr1 110.37(6) -1_655 -101_434 n
Sr1 Mo1 Sr1 107.86(5) -1_655 -101_444 n
Sr1 Mo1 O1 124.37(15) -1_655 1_555 n
Sr1 Mo1 O1 55.63(15) -1_655 -1_555 n
Sr1 Mo1 O2 49.15(10) -1_655 1_555 n
Sr1 Mo1 O2 130.85(10) -1_655 -1_555 n
Sr1 Mo1 O2b 120.33(8) -1_655 1_555 n
Sr1 Mo1 O2b 59.67(8) -1_655 -1_555 n
Sr1 Mo1 Sr1 108.25(6) 101_444 101_454 n
Sr1 Mo1 Sr1 71.75(6) 101_444 -101_434 n
Sr1 Mo1 Sr1 180.0 101_444 -101_444 n
Sr1 Mo1 O1 127.31(8) 101_444 1_555 n
Sr1 Mo1 O1 52.69(8) 101_444 -1_555 n
Sr1 Mo1 O2 121.07(10) 101_444 1_555 n
Sr1 Mo1 O2 58.93(10) 101_444 -1_555 n
Sr1 Mo1 O2b 125.40(9) 101_444 1_555 n
Sr1 Mo1 O2b 54.60(9) 101_444 -1_555 n
Sr1 Mo1 Sr1 179.9802 101_454 -101_434 n
Sr1 Mo1 Sr1 71.75(6) 101_454 -101_444 n
Sr1 Mo1 O1 124.44(8) 101_454 1_555 n
Sr1 Mo1 O1 55.56(8) 101_454 -1_555 n
Sr1 Mo1 O2 59.99(9) 101_454 1_555 n
Sr1 Mo1 O2 120.01(9) 101_454 -1_555 n
Sr1 Mo1 O2b 50.79(9) 101_454 1_555 n
Sr1 Mo1 O2b 129.21(9) 101_454 -1_555 n
Sr1 Mo1 Sr1 108.25(6) -101_434 -101_444 n
Sr1 Mo1 O1 55.56(8) -101_545 1_555 n
Sr1 Mo1 O1 124.44(8) -101_545 -1_555 n
Sr1 Mo1 O2 120.01(9) -101_545 1_555 n
Sr1 Mo1 O2 59.99(9) -101_545 -1_555 n
Sr1 Mo1 O2b 129.21(9) -101_545 1_555 n
Sr1 Mo1 O2b 50.79(9) -101_545 -1_555 n
Sr1 Mo1 O1 52.69(8) -101_555 1_555 n
Sr1 Mo1 O1 127.31(8) -101_555 -1_555 n
Sr1 Mo1 O2 58.93(10) -101_555 1_555 n
Sr1 Mo1 O2 121.07(10) -101_555 -1_555 n
Sr1 Mo1 O2b 54.60(9) -101_555 1_555 n
Sr1 Mo1 O2b 125.40(9) -101_555 -1_555 n
O1 Mo1 O1 180.0 1_555 -1_555 n
O1 Mo1 O2 88.69(17) 1_555 1_555 n
O1 Mo1 O2 91.31(17) 1_555 -1_555 n
O1 Mo1 O2b 91.21(14) 1_555 1_555 n
O1 Mo1 O2b 88.79(14) 1_555 -1_555 n
O1 Mo1 O2 91.31(17) -1_555 1_555 n
O1 Mo1 O2 88.69(17) -1_555 -1_555 n
O1 Mo1 O2b 88.79(14) -1_555 1_555 n
O1 Mo1 O2b 91.21(14) -1_555 -1_555 n
O2 Mo1 O2 179.9657 1_555 -1_555 n
O2 Mo1 O2b 92.74(10) 1_555 1_555 n
O2 Mo1 O2b 87.26(10) 1_555 -1_555 n
O2 Mo1 O2b 87.26(10) -1_555 1_555 n
O2 Mo1 O2b 92.74(10) -1_555 -1_555 n
O2b Mo1 O2b 179.9802 1_555 -1_555 n
Sr1 Mg2 Sr1 110.20(7) 1_555 1_565 n
Sr1 Mg2 Sr1 69.80(7) 1_555 -1_655 n
Sr1 Mg2 Sr1 180.0 1_555 -1_665 n
Sr1 Mg2 Sr1 107.80(5) 1_555 101_454 n
Sr1 Mg2 Sr1 108.81(6) 1_555 101_554 n
Sr1 Mg2 Sr1 71.19(6) 1_555 -101_444 n
Sr1 Mg2 Sr1 72.20(5) 1_555 -101_544 n
Sr1 Mg2 O1 126.20(8) 1_555 101_554 n
Sr1 Mg2 O1 53.80(8) 1_555 -101_555 n
Sr1 Mg2 O2 49.73(10) 1_555 1_555 n
Sr1 Mg2 O2 130.27(10) 1_555 -1_665 n
Sr1 Mg2 O2b 58.53(8) 1_555 1_655 n
Sr1 Mg2 O2b 121.47(8) 1_555 -1_565 n
Sr1 Mg2 Sr1 179.9802 1_565 -1_655 n
Sr1 Mg2 Sr1 69.80(7) 1_565 -1_665 n
Sr1 Mg2 Sr1 110.40(6) 1_565 101_454 n
Sr1 Mg2 Sr1 111.34(6) 1_565 101_554 n
Sr1 Mg2 Sr1 68.66(6) 1_565 -101_444 n
Sr1 Mg2 Sr1 69.60(6) 1_565 -101_544 n
Sr1 Mg2 O1 123.60(8) 1_565 101_554 n
Sr1 Mg2 O1 56.40(8) 1_565 -101_555 n
Sr1 Mg2 O2 129.10(10) 1_565 1_555 n
Sr1 Mg2 O2 50.90(10) 1_565 -1_665 n
Sr1 Mg2 O2b 124.96(8) 1_565 1_655 n
Sr1 Mg2 O2b 55.04(8) 1_565 -1_565 n
Sr1 Mg2 Sr1 110.20(7) -1_655 -1_665 n
Sr1 Mg2 Sr1 69.60(6) -1_655 101_454 n
Sr1 Mg2 Sr1 68.66(6) -1_655 101_554 n
Sr1 Mg2 Sr1 111.34(6) -1_655 -101_444 n
Sr1 Mg2 Sr1 110.40(6) -1_655 -101_544 n
Sr1 Mg2 O1 56.40(8) -1_655 101_554 n
Sr1 Mg2 O1 123.60(8) -1_655 -101_555 n
Sr1 Mg2 O2 50.90(10) -1_655 1_555 n
Sr1 Mg2 O2 129.10(10) -1_655 -1_665 n
Sr1 Mg2 O2b 55.04(8) -1_655 1_655 n
Sr1 Mg2 O2b 124.96(8) -1_655 -1_565 n
Sr1 Mg2 Sr1 72.20(5) -1_665 101_454 n
Sr1 Mg2 Sr1 71.19(6) -1_665 101_554 n
Sr1 Mg2 Sr1 108.81(6) -1_665 -101_444 n
Sr1 Mg2 Sr1 107.80(5) -1_665 -101_544 n
Sr1 Mg2 O1 53.80(8) -1_665 101_554 n
Sr1 Mg2 O1 126.20(8) -1_665 -101_555 n
Sr1 Mg2 O2 130.27(10) -1_665 1_555 n
Sr1 Mg2 O2 49.73(10) -1_665 -1_665 n
Sr1 Mg2 O2b 121.47(8) -1_665 1_655 n
Sr1 Mg2 O2b 58.53(8) -1_665 -1_565 n
Sr1 Mg2 Sr1 108.20(6) 101_454 101_554 n
Sr1 Mg2 Sr1 71.80(6) 101_454 -101_444 n
Sr1 Mg2 Sr1 179.9802 101_454 -101_544 n
Sr1 Mg2 O1 54.68(14) 101_454 101_554 n
Sr1 Mg2 O1 125.32(14) 101_454 -101_555 n
Sr1 Mg2 O2 58.20(9) 101_454 1_555 n
Sr1 Mg2 O2 121.80(9) 101_454 -1_665 n
Sr1 Mg2 O2b 124.50(8) 101_454 1_655 n
Sr1 Mg2 O2b 55.50(8) 101_454 -1_565 n
Sr1 Mg2 Sr1 180.0 101_554 -101_444 n
Sr1 Mg2 Sr1 71.80(6) 101_554 -101_544 n
Sr1 Mg2 O1 53.70(14) 101_554 101_554 n
Sr1 Mg2 O1 126.30(14) 101_554 -101_555 n
Sr1 Mg2 O2 119.36(9) 101_554 1_555 n
Sr1 Mg2 O2 60.64(9) 101_554 -1_665 n
Sr1 Mg2 O2b 50.36(8) 101_554 1_655 n
Sr1 Mg2 O2b 129.64(8) 101_554 -1_565 n
Sr1 Mg2 Sr1 108.20(6) -101_444 -101_544 n
Sr1 Mg2 O1 126.30(14) -101_555 101_554 n
Sr1 Mg2 O1 53.70(14) -101_555 -101_555 n
Sr1 Mg2 O2 60.64(9) -101_555 1_555 n
Sr1 Mg2 O2 119.36(9) -101_555 -1_665 n
Sr1 Mg2 O2b 129.64(8) -101_555 1_655 n
Sr1 Mg2 O2b 50.36(8) -101_555 -1_565 n
Sr1 Mg2 O1 125.32(14) -101_655 101_554 n
Sr1 Mg2 O1 54.68(14) -101_655 -101_555 n
Sr1 Mg2 O2 121.80(9) -101_655 1_555 n
Sr1 Mg2 O2 58.20(9) -101_655 -1_665 n
Sr1 Mg2 O2b 55.50(8) -101_655 1_655 n
Sr1 Mg2 O2b 124.50(8) -101_655 -1_565 n
O1 Mg2 O1 179.9515 101_554 -101_555 n
O1 Mg2 O2 91.49(15) 101_554 1_555 n
O1 Mg2 O2 88.51(15) 101_554 -1_665 n
O1 Mg2 O2b 88.69(14) 101_554 1_655 n
O1 Mg2 O2b 91.31(14) 101_554 -1_565 n
O1 Mg2 O2 88.51(15) -101_555 1_555 n
O1 Mg2 O2 91.49(15) -101_555 -1_665 n
O1 Mg2 O2b 91.31(14) -101_555 1_655 n
O1 Mg2 O2b 88.69(14) -101_555 -1_565 n
O2 Mg2 O2 180.0 1_555 -1_665 n
O2 Mg2 O2b 86.96(9) 1_555 1_655 n
O2 Mg2 O2b 93.04(9) 1_555 -1_565 n
O2 Mg2 O2b 93.04(9) -1_665 1_655 n
O2 Mg2 O2b 86.96(9) -1_665 -1_565 n
O2b Mg2 O2b 179.9802 1_655 -1_565 n
Sr1 O1 Sr1 174.48(13) 1_455 1_555 n
Sr1 O1 Sr1 87.57(12) 1_455 -101_434 n
Sr1 O1 Sr1 93.12(13) 1_455 -101_444 n
Sr1 O1 Mo1 89.55(17) 1_455 1_555 n
Sr1 O1 Mg2 89.78(16) 1_455 101_445 n
Sr1 O1 Sr1 86.92(12) 1_555 -101_434 n
Sr1 O1 Sr1 92.40(13) 1_555 -101_444 n
Sr1 O1 Mo1 89.99(17) 1_555 1_555 n
Sr1 O1 Mg2 90.30(16) 1_555 101_445 n
Sr1 O1 Sr1 177.25(18) -101_434 -101_444 n
Sr1 O1 Mo1 89.24(11) -101_545 1_555 n
Sr1 O1 Mg2 86.76(11) -101_545 101_445 n
Sr1 O1 Mo1 93.43(12) -101_555 1_555 n
Sr1 O1 Mg2 90.57(11) -101_555 101_445 n
Mo1 O1 Mg2 175.97(15) 1_555 101_445 n
Sr1 O2 Sr1 95.81(10) 1_555 -1_655 n
Sr1 O2 Sr1 175.11(16) 1_555 101_454 n
Sr1 O2 Sr1 90.07(13) 1_555 -101_444 n
Sr1 O2 Mo1 93.04(12) 1_555 1_555 n
Sr1 O2 Mg2 95.01(12) 1_555 1_555 n
Sr1 O2 Sr1 88.74(13) -1_655 101_454 n
Sr1 O2 Sr1 173.30(14) -1_655 -101_444 n
Sr1 O2 Mo1 95.97(12) -1_655 1_555 n
Sr1 O2 Mg2 92.46(11) -1_655 1_555 n
Sr1 O2 Sr1 85.48(9) 101_454 -101_444 n
Sr1 O2 Mo1 84.70(10) 101_454 1_555 n
Sr1 O2 Mg2 86.55(10) 101_454 1_555 n
Sr1 O2 Mo1 86.90(10) -101_555 1_555 n
Sr1 O2 Mg2 83.81(10) -101_555 1_555 n
Mo1 O2 Mg2 167.70(12) 1_555 1_555 n
Sr1 O2b Sr1 85.97(10) 1_455 -1_555 n
Sr1 O2b Sr1 175.58(13) 1_455 101_454 n
Sr1 O2b Sr1 89.01(9) 1_455 -101_444 n
Sr1 O2b Mo1 86.91(10) 1_455 1_555 n
Sr1 O2b Mg2 84.91(9) 1_455 1_455 n
Sr1 O2b Sr1 90.29(10) -1_555 101_454 n
Sr1 O2b Sr1 173.10(13) -1_555 -101_444 n
Sr1 O2b Mo1 91.65(11) -1_555 1_555 n
Sr1 O2b Mg2 86.96(9) -1_555 1_455 n
Sr1 O2b Sr1 94.52(10) 101_454 -101_444 n
Sr1 O2b Mo1 95.55(10) 101_454 1_555 n
Sr1 O2b Mg2 92.56(11) 101_454 1_455 n
Sr1 O2b Mo1 92.79(10) -101_555 1_555 n
Sr1 O2b Mg2 87.89(10) -101_555 1_455 n
Mo1 O2b Mg2 171.78(15) 1_555 1_455 n

loop_
_geom_bond_atom_site_label_1
_geom_bond_atom_site_label_2
_geom_bond_distance
_geom_bond_site_symmetry_2
_geom_bond_publ_flag
Sr1 Sr1 3.892(5) -1_655 n
Sr1 Sr1 4.034(5) -1_656 n
Sr1 Sr1 3.818(4) -101_434 n
Sr1 Sr1 4.000(4) -101_444 n
Sr1 Sr1 3.886(4) -101_534 n
Sr1 Sr1 4.072(4) -101_544 n
Sr1 Mo1 3.3776(23) 1_555 n
Sr1 Mo1 3.4197(23) 1_655 n
Sr1 Mo1 3.3869(21) 101_545 n
Sr1 Mo1 3.4959(20) 101_555 n
Sr1 Mg2 3.3484(20) 1_545 n
Sr1 Mg2 3.4519(20) 1_555 n
Sr1 Mg2 3.4205(23) 101_445 n
Sr1 Mg2 3.4595(23) 101_545 n
Sr1 O1 2.757(5) 1_555 n
Sr1 O1 2.823(5) 1_655 n
Sr1 O1 2.7935(32) -101_434 n
Sr1 O1 2.7857(32) -101_444 n
Sr1 O2 2.644(4) 1_555 n
Sr1 O2 2.601(4) -1_655 n
Sr1 O2 2.945(4) 101_545 n
Sr1 O2 2.999(4) -101_444 n
Sr1 O2b 2.9558(34) 1_655 n
Sr1 O2b 2.7479(34) -1_555 n
Sr1 O2b 2.6365(34) 101_545 n
Sr1 O2b 2.8529(34) -101_444 n
Mo1 Sr1 3.4197(23) 1_455 n
Mo1 Sr1 3.3776(23) 1_555 n
Mo1 Sr1 3.3776(23) -1_555 n
Mo1 Sr1 3.4197(23) -1_655 n
Mo1 Sr1 3.4959(20) 101_444 n
Mo1 Sr1 3.3869(21) 101_454 n
Mo1 Sr1 3.3869(21) -101_434 n
Mo1 Sr1 3.4959(20) -101_444 n
Mo1 O1 1.9523(35) 1_555 n
Mo1 O1 1.9523(35) -1_555 n
Mo1 O2 1.9663(21) 1_555 n
Mo1 O2 1.9663(21) -1_555 n
Mo1 O2b 1.8862(26) 1_555 n
Mo1 O2b 1.8862(26) -1_555 n
Mg2 Sr1 3.4519(20) 1_555 n
Mg2 Sr1 3.3484(20) 1_565 n
Mg2 Sr1 3.3484(20) -1_655 n
Mg2 Sr1 3.4519(20) -1_665 n
Mg2 Sr1 3.4595(23) 101_454 n
Mg2 Sr1 3.4205(23) 101_554 n
Mg2 Sr1 3.4205(23) -101_444 n
Mg2 Sr1 3.4595(23) -101_544 n
Mg2 O1 2.0108(35) 101_554 n
Mg2 O1 2.0108(35) -101_444 n
Mg2 O2 2.0004(21) 1_555 n
Mg2 O2 2.0004(21) -1_665 n
Mg2 O2b 2.0646(25) 1_655 n
Mg2 O2b 2.0646(25) -1_565 n
O1 Sr1 2.823(5) 1_455 n
O1 Sr1 2.757(5) 1_555 n
O1 Sr1 2.7935(32) -101_434 n
O1 Sr1 2.7857(32) -101_444 n
O1 Mo1 1.9523(35) 1_555 n
O1 Mg2 2.0108(35) 101_445 n
O2 Sr1 2.644(4) 1_555 n
O2 Sr1 2.601(4) -1_655 n
O2 Sr1 2.945(4) 101_454 n
O2 Sr1 2.999(4) -101_444 n
O2 Mo1 1.9663(21) 1_555 n
O2 Mg2 2.0004(21) 1_555 n
O2b Sr1 2.9558(34) 1_455 n
O2b Sr1 2.7479(34) -1_555 n
O2b Sr1 2.6365(34) 101_454 n
O2b Sr1 2.8529(34) -101_444 n
O2b Mo1 1.8862(26) 1_555 n
O2b Mg2 2.0646(25) 1_455 n
